data_7061214
loop_
_publ_author_name
'Zhang, Xiaofeng'
'Liu, Miao'
'Zhan, Desheng'
'Kaur, Manpreet'
'Jasinski, Jerry P.'
'Zhang, Wei'

_publ_section_title
;
 Three-component [3 + 2] cycloaddition for regio- and diastereoselective
 synthesis of spirooxindole-pyrrolidines
;
_journal_issue 8
_journal_name_full 'New Journal of Chemistry'
_journal_page_first 3866
_journal_page_last 3870
_journal_paper_doi 10.1039/D1NJ05538K
_journal_volume 46
_journal_year 2022
_chemical_formula_moiety 'C29 H27 Br N2 O3'
_chemical_formula_sum 'C29 H27 Br N2 O3'
_chemical_formula_weight 531.43
_space_group_crystal_system triclinic
_space_group_IT_number 2
_space_group_name_Hall '-P 1'
_space_group_name_H-M_alt 'P -1'
_atom_sites_solution_hydrogens geom
_atom_sites_solution_primary dual
_audit_creation_date 2016-12-19
_audit_creation_method
;
Olex2 1.2
(compiled 2016.11.30 svn.r3356 for OlexSys, GUI svn.r5269)
;
_audit_update_record
;
2021-07-21 deposited with the CCDC.	2022-01-20 downloaded from the CCDC.
;
_cell_angle_alpha 101.462(5)
_cell_angle_beta 112.148(5)
_cell_angle_gamma 105.775(6)
_cell_formula_units_Z 2
_cell_length_a 10.4594(6)
_cell_length_b 10.8089(8)
_cell_length_c 13.2837(7)
_cell_measurement_reflns_used 3998
_cell_measurement_temperature 173.15
_cell_measurement_theta_max 71.2890
_cell_measurement_theta_min 4.6420
_cell_volume 1259.83(17)
_computing_cell_refinement
;
CrysAlisPro, Agilent Technologies,
Version 1.171.37.31 (release 14-01-2014 CrysAlis171 .NET)
(compiled Jan 14 2014,18:38:05)
;
_computing_data_collection
;
CrysAlisPro, Agilent Technologies,
Version 1.171.37.31 (release 14-01-2014 CrysAlis171 .NET)
(compiled Jan 14 2014,18:38:05)
;
_computing_data_reduction
;
CrysAlisPro, Agilent Technologies,
Version 1.171.37.31 (release 14-01-2014 CrysAlis171 .NET)
(compiled Jan 14 2014,18:38:05)
;
_computing_molecular_graphics 'Olex2 (Dolomanov et al., 2009)'
_computing_publication_material 'Olex2 (Dolomanov et al., 2009)'
_computing_structure_refinement 'ShelXL (Sheldrick, 2015)'
_computing_structure_solution 'ShelXT (Sheldrick, 2015)'
_diffrn_ambient_temperature 173.15
_diffrn_detector 'CCD plate'
_diffrn_detector_area_resol_mean 16.0416
_diffrn_detector_type Eos
_diffrn_measured_fraction_theta_full 0.9993
_diffrn_measured_fraction_theta_max 0.9774
_diffrn_measurement_details
;
#__ type_ start__ end____ width___ exp.time_
  1 omega   20.00   85.00   1.0000    1.0000
omega____ theta____ kappa____ phi______ frames
    -       35.1697   57.0000   60.0000 65

#__ type_ start__ end____ width___ exp.time_
  2 omega   41.00   78.00   1.0000    1.0000
omega____ theta____ kappa____ phi______ frames
    -      108.0000  -45.0000  -60.0000 37

#__ type_ start__ end____ width___ exp.time_
  3 omega   68.00   94.00   1.0000    1.0000
omega____ theta____ kappa____ phi______ frames
    -      108.0000  -61.0000    0.0000 26

#__ type_ start__ end____ width___ exp.time_
  4 omega   43.00   97.00   1.0000    1.0000
omega____ theta____ kappa____ phi______ frames
    -      108.0000  -45.0000   30.0000 54

#__ type_ start__ end____ width___ exp.time_
  5 omega   68.00  116.00   1.0000    1.0000
omega____ theta____ kappa____ phi______ frames
    -      108.0000 -111.0000  120.0000 48

#__ type_ start__ end____ width___ exp.time_
  6 omega   76.00  104.00   1.0000    1.0000
omega____ theta____ kappa____ phi______ frames
    -       35.1697 -178.0000   60.0000 28

#__ type_ start__ end____ width___ exp.time_
  7 omega   47.00   80.00   1.0000    1.0000
omega____ theta____ kappa____ phi______ frames
    -      108.0000  -94.0000  150.0000 33

#__ type_ start__ end____ width___ exp.time_
  8 omega   40.00   80.00   1.0000    1.0000
omega____ theta____ kappa____ phi______ frames
    -      108.0000  -45.0000  150.0000 40

#__ type_ start__ end____ width___ exp.time_
  9 omega   39.00   87.00   1.0000    1.0000
omega____ theta____ kappa____ phi______ frames
    -      108.0000  -30.0000   90.0000 48

#__ type_ start__ end____ width___ exp.time_
 10 omega   80.00  174.00   1.0000    1.0000
omega____ theta____ kappa____ phi______ frames
    -      108.0000   15.0000   90.0000 94

#__ type_ start__ end____ width___ exp.time_
 11 omega   75.00  173.00   1.0000    1.0000
omega____ theta____ kappa____ phi______ frames
    -      108.0000   16.0000  174.0000 98

#__ type_ start__ end____ width___ exp.time_
 12 omega   43.00  104.00   1.0000    1.0000
omega____ theta____ kappa____ phi______ frames
    -      108.0000  -94.0000   30.0000 61

#__ type_ start__ end____ width___ exp.time_
 13 omega   44.00   89.00   1.0000    1.0000
omega____ theta____ kappa____ phi______ frames
    -      108.0000  -30.0000  150.0000 45

#__ type_ start__ end____ width___ exp.time_
 14 omega   24.00   73.00   1.0000    1.0000
omega____ theta____ kappa____ phi______ frames
    -       35.1697  -99.0000   90.0000 49

#__ type_ start__ end____ width___ exp.time_
 15 omega   38.00   87.00   1.0000    1.0000
omega____ theta____ kappa____ phi______ frames
    -      108.0000  -30.0000  -30.0000 49

#__ type_ start__ end____ width___ exp.time_
 16 omega   54.00  108.00   1.0000    1.0000
omega____ theta____ kappa____ phi______ frames
    -      108.0000  -94.0000 -120.0000 54

#__ type_ start__ end____ width___ exp.time_
 17 omega   60.00  101.00   1.0000    1.0000
omega____ theta____ kappa____ phi______ frames
    -      108.0000  -94.0000 -180.0000 41

#__ type_ start__ end____ width___ exp.time_
 18 omega   52.00   88.00   1.0000    1.0000
omega____ theta____ kappa____ phi______ frames
    -      108.0000  -30.0000 -120.0000 36

#__ type_ start__ end____ width___ exp.time_
 19 omega   40.00   99.00   1.0000    1.0000
omega____ theta____ kappa____ phi______ frames
    -      108.0000  -45.0000 -150.0000 59

#__ type_ start__ end____ width___ exp.time_
 20 omega   45.00  111.00   1.0000    1.0000
omega____ theta____ kappa____ phi______ frames
    -      108.0000 -111.0000    0.0000 66

#__ type_ start__ end____ width___ exp.time_
 21 omega   -4.00   72.00   1.0000    1.0000
omega____ theta____ kappa____ phi______ frames
    -       35.1697  -99.0000  -90.0000 76

#__ type_ start__ end____ width___ exp.time_
 22 omega  -33.00   -7.00   1.0000    1.0000
omega____ theta____ kappa____ phi______ frames
    -      -33.5000  -77.0000   90.0000 26

#__ type_ start__ end____ width___ exp.time_
 23 omega  -87.00  -58.00   1.0000    1.0000
omega____ theta____ kappa____ phi______ frames
    -      -33.5000 -178.0000  120.0000 29

#__ type_ start__ end____ width___ exp.time_
 24 omega -101.00  -55.00   1.0000    1.0000
omega____ theta____ kappa____ phi______ frames
    -      -33.5000 -178.0000   90.0000 46

#__ type_ start__ end____ width___ exp.time_
 25 omega  -96.00   -7.00   1.0000    1.0000
omega____ theta____ kappa____ phi______ frames
    -      -33.5000  -77.0000  120.0000 89

#__ type_ start__ end____ width___ exp.time_
 26 omega  -97.00  -70.00   1.0000    1.0000
omega____ theta____ kappa____ phi______ frames
    -      -33.5000  -57.0000  -30.0000 27

#__ type_ start__ end____ width___ exp.time_
 27 omega  -67.00   -7.00   1.0000    1.0000
omega____ theta____ kappa____ phi______ frames
    -      -33.5000  -19.0000  -90.0000 60

#__ type_ start__ end____ width___ exp.time_
 28 omega   -6.00   19.00   1.0000    1.0000
omega____ theta____ kappa____ phi______ frames
    -      -33.5000   77.0000  -30.0000 25

#__ type_ start__ end____ width___ exp.time_
 29 omega  -59.00  -29.00   1.0000    1.0000
omega____ theta____ kappa____ phi______ frames
    -      -33.5000   77.0000  -30.0000 30

#__ type_ start__ end____ width___ exp.time_
 30 omega  -98.00  -28.00   1.0000    1.0000
omega____ theta____ kappa____ phi______ frames
    -      -33.5000  -37.0000 -180.0000 70

#__ type_ start__ end____ width___ exp.time_
 31 omega  -61.00  -36.00   1.0000    1.0000
omega____ theta____ kappa____ phi______ frames
    -      -33.5000 -178.0000 -150.0000 25

#__ type_ start__ end____ width___ exp.time_
 32 omega -100.00  -52.00   1.0000    1.0000
omega____ theta____ kappa____ phi______ frames
    -      -33.5000  -77.0000   90.0000 48
;
_diffrn_measurement_device 'four-circle diffractometer'
_diffrn_measurement_device_type 'Rigaku, Oxford diffraction'
_diffrn_measurement_method '\w scans'
_diffrn_orient_matrix_UB_11 0.0000313000
_diffrn_orient_matrix_UB_12 -0.1424246000
_diffrn_orient_matrix_UB_13 0.0000102000
_diffrn_orient_matrix_UB_21 0.1328303000
_diffrn_orient_matrix_UB_22 0.0280996000
_diffrn_orient_matrix_UB_23 -0.0281649000
_diffrn_orient_matrix_UB_31 0.1092287000
_diffrn_orient_matrix_UB_32 0.0604730000
_diffrn_orient_matrix_UB_33 0.1299312000
_diffrn_radiation_monochromator graphite
_diffrn_radiation_probe x-ray
_diffrn_radiation_type 'Cu K\a'
_diffrn_radiation_wavelength 1.54184
_diffrn_reflns_av_R_equivalents 0.0372
_diffrn_reflns_av_unetI/netI 0.0453
_diffrn_reflns_Laue_measured_fraction_full 0.998
_diffrn_reflns_Laue_measured_fraction_max 0.973
_diffrn_reflns_limit_h_max 12
_diffrn_reflns_limit_h_min -12
_diffrn_reflns_limit_k_max 12
_diffrn_reflns_limit_k_min -13
_diffrn_reflns_limit_l_max 16
_diffrn_reflns_limit_l_min -9
_diffrn_reflns_number 8897
_diffrn_reflns_point_group_measured_fraction_full 0.998
_diffrn_reflns_point_group_measured_fraction_max 0.973
_diffrn_reflns_theta_full 67.500
_diffrn_reflns_theta_max 71.637
_diffrn_reflns_theta_min 3.817
_diffrn_source 'Enhance (Cu) X-ray Source'
_exptl_absorpt_coefficient_mu 2.490
_exptl_absorpt_correction_T_max 1.00000
_exptl_absorpt_correction_T_min 0.68338
_exptl_absorpt_correction_type multi-scan
_exptl_absorpt_process_details
;
CrysAlisPro, Agilent Technologies,
Version 1.171.37.31 (release 14-01-2014 CrysAlis171 .NET)
(compiled Jan 14 2014,18:38:05)
Empirical absorption correction using spherical harmonics,
 implemented in SCALE3 ABSPACK scaling algorithm.
;
_exptl_crystal_colour colourless
_exptl_crystal_colour_primary colourless
_exptl_crystal_density_diffrn 1.401
_exptl_crystal_description prism
_exptl_crystal_F_000 548
_exptl_crystal_size_max 0.28
_exptl_crystal_size_mid 0.24
_exptl_crystal_size_min 0.14
_refine_diff_density_max 0.916
_refine_diff_density_min -1.219
_refine_diff_density_rms 0.078
_refine_ls_extinction_coef 0.0030(5)
_refine_ls_extinction_expression Fc^*^=kFc[1+0.001xFc^2^\l^3^/sin(2\q)]^-1/4^
_refine_ls_extinction_method SHELXL
_refine_ls_goodness_of_fit_ref 1.045
_refine_ls_hydrogen_treatment constr
_refine_ls_matrix_type full
_refine_ls_number_parameters 317
_refine_ls_number_reflns 4792
_refine_ls_number_restraints 0
_refine_ls_restrained_S_all 1.045
_refine_ls_R_factor_all 0.0611
_refine_ls_R_factor_gt 0.0541
_refine_ls_shift/su_max 0.000
_refine_ls_shift/su_mean 0.000
_refine_ls_structure_factor_coef Fsqd
_refine_ls_weighting_details 'w=1/[\s^2^(Fo^2^)+(0.0824P)^2^+0.9171P] where P=(Fo^2^+2Fc^2^)/3'
_refine_ls_weighting_scheme calc
_refine_ls_wR_factor_gt 0.1440
_refine_ls_wR_factor_ref 0.1529
_reflns_Friedel_coverage 0.000
_reflns_number_gt 4122
_reflns_number_total 4792
_reflns_threshold_expression 'I > 2\s(I)'
_cod_data_source_file d1nj05538k2.cif
_cod_data_source_block zhang-110a-531-p1
_cod_depositor_comments 'Adding full bibliography for 7061214.cif.'
_cod_original_cell_volume 1259.83(15)
_cod_database_code 7061214
_shelxl_version_number 2014/6
_chemical_oxdiff_formula 'C29 H27 N2 O3 Br'
_chemical_oxdiff_usercomment 'Wei Zhang's Zhang-110A-531-P1'
_shelx_space_group_comment
;
The symmetry employed for this shelxl refinement is uniquely defined
by the following loop, which should always be used as a source of
symmetry information in preference to the above space-group names.
They are only intended as comments.
;
_reflns_odcompleteness_completeness 99.93
_reflns_odcompleteness_iscentric 1
_reflns_odcompleteness_theta 68.13
_olex2_refinement_description
;
1. Fixed Uiso
 At 1.2 times of:
  All C(H) groups, All C(H,H) groups
 At 1.5 times of:
  All C(H,H,H) groups
2. Uiso/Uaniso restraints and constraints
Uanis(Br1A) = Uanis(Br1B)
Uanis(C20) = Uanis(C20A)
Uanis(C21) = Uanis(C21A)
Uanis(C22) = Uanis(C22A)
Uanis(C23) = Uanis(C23A)
Uanis(C24) = Uanis(C24A)
Uanis(C25) = Uanis(C25A)
3. Others
 Sof(Br1A)=Sof(H19A)=Sof(C20)=Sof(C21)=Sof(H21)=Sof(C22)=Sof(H22)=Sof(C23)=
 Sof(C24)=Sof(H24)=Sof(C25)=Sof(H25)=1-FVAR(1)
 Sof(Br1B)=Sof(H19)=Sof(C20A)=Sof(C21A)=Sof(H21A)=Sof(C22A)=Sof(H22A)=
 Sof(C23A)=Sof(C24A)=Sof(H24A)=Sof(C25A)=Sof(H25A)=FVAR(1)
4.a Ternary CH refined with riding coordinates:
 C10(H10), C19(H19A), C19(H19), C26(H26)
4.b Secondary CH2 refined with riding coordinates:
 C17(H17A,H17B), C18(H18A,H18B), C28(H28A,H28B)
4.c Aromatic/amide H refined with riding coordinates:
 C4(H4), C5(H5), C6(H6), C7(H7), C12(H12), C13(H13), C14(H14), C15(H15),
 C21(H21), C22(H22), C24(H24), C25(H25), C21A(H21A), C22A(H22A), C24A(H24A),
 C25A(H25A)
4.d Fitted hexagon refined as free rotating group:
 C20(C21,C22,C23,C24,C25), C20A(C21A,C22A,C23A,C24A,C25A)
4.e Idealised Me refined as rotating group:
 C9(H9A,H9B,H9C), C29(H29A,H29B,H29C)
;
_olex2_exptl_crystal_mounting_method 'nylon loop'
_olex2_submission_special_instructions 'No special instructions were received'

loop_
_space_group_symop_operation_xyz
'x, y, z'
'-x, -y, -z'

loop_
_atom_site_label
_atom_site_type_symbol
_atom_site_fract_x
_atom_site_fract_y
_atom_site_fract_z
_atom_site_U_iso_or_equiv
_atom_site_adp_type
_atom_site_occupancy
_atom_site_site_symmetry_order
_atom_site_calc_flag
_atom_site_refinement_flags_posn
_atom_site_refinement_flags_adp
_atom_site_refinement_flags_occupancy
_atom_site_disorder_assembly
_atom_site_disorder_group
Br1B Br 0.8144(2) 0.07364(12) 0.15830(13) 0.0615(4) Uani 0.659(3) 1 d . . P A 1
Br1A Br 0.7526(3) 0.0669(3) 0.1300(2) 0.0615(4) Uani 0.341(3) 1 d . . P A 2
O1 O 0.74506(18) 0.28547(18) 0.81516(14) 0.0272(4) Uani 1 1 d . . . . .
O2 O 0.4242(2) 0.28679(18) 0.40837(14) 0.0296(4) Uani 1 1 d . . . . .
O3 O 0.3633(2) 0.06335(18) 0.38401(15) 0.0314(4) Uani 1 1 d . . . . .
N1 N 0.5352(2) 0.2950(2) 0.82709(17) 0.0264(4) Uani 1 1 d . . . . .
N2 N 0.7441(2) 0.43228(19) 0.61320(16) 0.0208(4) Uani 1 1 d . . . . .
C1 C 0.5512(2) 0.3218(2) 0.66001(18) 0.0178(4) Uani 1 1 d . . . . .
C2 C 0.6259(2) 0.2990(2) 0.77576(19) 0.0208(5) Uani 1 1 d . . . . .
C3 C 0.4020(3) 0.3061(2) 0.7574(2) 0.0243(5) Uani 1 1 d . . . . .
C4 C 0.2852(3) 0.3074(3) 0.7817(2) 0.0339(6) Uani 1 1 d . . . . .
H4 H 0.2876 0.3010 0.8526 0.041 Uiso 1 1 calc R . . . .
C5 C 0.1633(3) 0.3186(3) 0.6980(3) 0.0378(6) Uani 1 1 d . . . . .
H5 H 0.0800 0.3180 0.7112 0.045 Uiso 1 1 calc R . . . .
C6 C 0.1624(3) 0.3306(3) 0.5964(2) 0.0341(6) Uani 1 1 d . . . . .
H6 H 0.0782 0.3380 0.5404 0.041 Uiso 1 1 calc R . . . .
C7 C 0.2826(3) 0.3322(3) 0.5742(2) 0.0269(5) Uani 1 1 d . . . . .
H7 H 0.2822 0.3434 0.5050 0.032 Uiso 1 1 calc R . . . .
C8 C 0.4026(2) 0.3171(2) 0.65473(19) 0.0202(5) Uani 1 1 d . . . . .
C9 C 0.5744(4) 0.2849(4) 0.9415(2) 0.0434(7) Uani 1 1 d . . . . .
H9A H 0.4974 0.2052 0.9370 0.065 Uiso 1 1 calc GR . . . .
H9B H 0.5813 0.3677 0.9932 0.065 Uiso 1 1 calc GR . . . .
H9C H 0.6708 0.2750 0.9716 0.065 Uiso 1 1 calc GR . . . .
C10 C 0.6479(2) 0.4632(2) 0.66307(18) 0.0176(4) Uani 1 1 d . . . . .
H10 H 0.5793 0.4967 0.6103 0.021 Uiso 1 1 calc R . . . .
C11 C 0.7288(2) 0.5693(2) 0.78289(19) 0.0199(5) Uani 1 1 d . . . . .
C12 C 0.6492(3) 0.6309(2) 0.8236(2) 0.0248(5) Uani 1 1 d . . . . .
H12 H 0.5471 0.6100 0.7743 0.030 Uiso 1 1 calc R . . . .
C13 C 0.7169(3) 0.7230(3) 0.9355(2) 0.0334(6) Uani 1 1 d . . . . .
H13 H 0.6612 0.7635 0.9632 0.040 Uiso 1 1 calc R . . . .
C14 C 0.8670(3) 0.7550(3) 1.0062(2) 0.0397(7) Uani 1 1 d . . . . .
H14 H 0.9140 0.8172 1.0830 0.048 Uiso 1 1 calc R . . . .
C15 C 0.9479(3) 0.6971(3) 0.9656(2) 0.0350(6) Uani 1 1 d . . . . .
H15 H 1.0507 0.7206 1.0145 0.042 Uiso 1 1 calc R . . . .
C16 C 0.8810(3) 0.6044(2) 0.8538(2) 0.0249(5) Uani 1 1 d . . . . .
C17 C 0.9686(3) 0.5455(3) 0.8050(2) 0.0282(5) Uani 1 1 d . . . . .
H17A H 0.9640 0.4575 0.8178 0.034 Uiso 1 1 calc R . . . .
H17B H 1.0746 0.6089 0.8442 0.034 Uiso 1 1 calc R . . . .
C18 C 0.9021(3) 0.5232(2) 0.6760(2) 0.0257(5) Uani 1 1 d . . . . .
H18A H 0.9128 0.6126 0.6647 0.031 Uiso 1 1 calc R . . . .
H18B H 0.9590 0.4839 0.6435 0.031 Uiso 1 1 calc R . . . .
C19 C 0.7166(2) 0.2872(2) 0.58103(19) 0.0206(5) Uani 1 1 d . . . . .
H19A H 0.7891 0.2694 0.6455 0.025 Uiso 0.341(3) 1 calc R . P A 2
H19 H 0.7873 0.2716 0.6482 0.025 Uiso 0.659(3) 1 calc R . P A 1
C20 C 0.720(2) 0.224(2) 0.4661(16) 0.0193(12) Uani 0.341(3) 1 d . . P A 2
C21 C 0.7074(18) 0.298(2) 0.3908(19) 0.0226(12) Uani 0.341(3) 1 d G . P A 2
H21 H 0.6896 0.3794 0.4074 0.027 Uiso 0.341(3) 1 calc R . P A 2
C22 C 0.7210(17) 0.253(2) 0.2913(17) 0.0300(14) Uani 0.341(3) 1 d G . P A 2
H22 H 0.7125 0.3030 0.2398 0.036 Uiso 0.341(3) 1 calc R . P A 2
C23 C 0.747(2) 0.133(2) 0.2670(16) 0.0361(16) Uani 0.341(3) 1 d G . P A 2
C24 C 0.759(3) 0.059(2) 0.342(2) 0.0386(17) Uani 0.341(3) 1 d G . P A 2
H24 H 0.7772 -0.0222 0.3257 0.046 Uiso 0.341(3) 1 calc R . P A 2
C25 C 0.746(3) 0.105(2) 0.4419(18) 0.0283(14) Uani 0.341(3) 1 d G . P A 2
H25 H 0.7543 0.0541 0.4933 0.034 Uiso 0.341(3) 1 calc R . P A 2
C20A C 0.7451(10) 0.2408(11) 0.4790(7) 0.0193(12) Uani 0.659(3) 1 d . . P A 1
C21A C 0.7397(7) 0.3106(9) 0.4011(9) 0.0226(12) Uani 0.659(3) 1 d G . P A 1
H21A H 0.7233 0.3934 0.4134 0.027 Uiso 0.659(3) 1 calc R . P A 1
C22A C 0.7581(6) 0.2593(10) 0.3051(8) 0.0300(14) Uani 0.659(3) 1 d G . P A 1
H22A H 0.7544 0.3071 0.2519 0.036 Uiso 0.659(3) 1 calc R . P A 1
C23A C 0.7820(8) 0.1382(11) 0.2871(7) 0.0361(16) Uani 0.659(3) 1 d G . P A 1
C24A C 0.7875(12) 0.0684(9) 0.3649(9) 0.0386(17) Uani 0.659(3) 1 d G . P A 1
H24A H 0.8038 -0.0143 0.3526 0.046 Uiso 0.659(3) 1 calc R . P A 1
C25A C 0.7690(12) 0.1197(10) 0.4609(8) 0.0283(14) Uani 0.659(3) 1 d G . P A 1
H25A H 0.7728 0.0720 0.5141 0.034 Uiso 0.659(3) 1 calc R . P A 1
C26 C 0.5561(2) 0.2177(2) 0.56487(18) 0.0183(4) Uani 1 1 d . . . . .
H26 H 0.5427 0.1285 0.5789 0.022 Uiso 1 1 calc R . . . .
C27 C 0.4417(2) 0.1970(2) 0.44500(19) 0.0207(5) Uani 1 1 d . . . . .
C28 C 0.2562(4) 0.0302(3) 0.2639(2) 0.0497(8) Uani 1 1 d . . . . .
H28A H 0.2103 0.0990 0.2581 0.060 Uiso 1 1 calc R . . . .
H28B H 0.1758 -0.0602 0.2376 0.060 Uiso 1 1 calc R . . . .
C29 C 0.3310(6) 0.0277(4) 0.1882(3) 0.0801(15) Uani 1 1 d . . . . .
H29A H 0.2566 0.0011 0.1078 0.120 Uiso 1 1 calc GR . . . .
H29B H 0.3792 -0.0383 0.1958 0.120 Uiso 1 1 calc GR . . . .
H29C H 0.4064 0.1188 0.2113 0.120 Uiso 1 1 calc GR . . . .

loop_
_atom_site_aniso_label
_atom_site_aniso_U_11
_atom_site_aniso_U_22
_atom_site_aniso_U_33
_atom_site_aniso_U_23
_atom_site_aniso_U_13
_atom_site_aniso_U_12
Br1B 0.0838(9) 0.0438(3) 0.0662(7) -0.0022(4) 0.0644(7) 0.0092(6)
Br1A 0.0838(9) 0.0438(3) 0.0662(7) -0.0022(4) 0.0644(7) 0.0092(6)
O1 0.0232(8) 0.0356(10) 0.0271(8) 0.0153(7) 0.0114(7) 0.0142(7)
O2 0.0408(10) 0.0243(9) 0.0240(8) 0.0099(7) 0.0120(7) 0.0157(8)
O3 0.0329(9) 0.0214(9) 0.0244(9) 0.0049(7) 0.0033(7) 0.0047(7)
N1 0.0258(10) 0.0383(12) 0.0234(10) 0.0155(9) 0.0154(8) 0.0145(9)
N2 0.0195(9) 0.0193(9) 0.0239(9) 0.0039(7) 0.0134(8) 0.0052(7)
C1 0.0162(10) 0.0196(10) 0.0196(10) 0.0082(8) 0.0092(8) 0.0071(8)
C2 0.0205(10) 0.0207(11) 0.0212(10) 0.0086(9) 0.0096(9) 0.0068(9)
C3 0.0228(11) 0.0267(12) 0.0277(12) 0.0106(10) 0.0150(9) 0.0096(9)
C4 0.0356(14) 0.0427(16) 0.0386(14) 0.0186(12) 0.0275(12) 0.0178(12)
C5 0.0278(13) 0.0468(17) 0.0539(17) 0.0199(14) 0.0285(12) 0.0197(12)
C6 0.0223(12) 0.0404(15) 0.0427(15) 0.0149(12) 0.0149(11) 0.0155(11)
C7 0.0216(11) 0.0305(13) 0.0290(12) 0.0102(10) 0.0114(9) 0.0107(10)
C8 0.0185(10) 0.0194(11) 0.0242(11) 0.0062(9) 0.0123(9) 0.0065(8)
C9 0.0466(16) 0.071(2) 0.0299(14) 0.0287(14) 0.0245(13) 0.0289(16)
C10 0.0185(10) 0.0190(11) 0.0187(10) 0.0067(8) 0.0111(8) 0.0077(8)
C11 0.0211(10) 0.0194(11) 0.0196(10) 0.0069(9) 0.0109(9) 0.0058(9)
C12 0.0256(11) 0.0263(12) 0.0230(11) 0.0072(9) 0.0127(9) 0.0090(10)
C13 0.0404(14) 0.0335(14) 0.0289(13) 0.0040(11) 0.0224(11) 0.0130(11)
C14 0.0411(15) 0.0442(16) 0.0196(12) -0.0029(11) 0.0121(11) 0.0084(13)
C15 0.0254(12) 0.0428(16) 0.0247(12) 0.0043(11) 0.0078(10) 0.0059(11)
C16 0.0223(11) 0.0260(12) 0.0223(11) 0.0062(9) 0.0096(9) 0.0058(9)
C17 0.0176(10) 0.0318(13) 0.0294(12) 0.0051(10) 0.0093(9) 0.0069(9)
C18 0.0218(11) 0.0238(12) 0.0307(12) 0.0045(10) 0.0168(10) 0.0042(9)
C19 0.0205(10) 0.0203(11) 0.0245(11) 0.0065(9) 0.0143(9) 0.0077(9)
C20 0.009(3) 0.014(3) 0.025(2) -0.003(2) 0.010(2) -0.005(2)
C21 0.016(4) 0.022(2) 0.027(2) 0.0033(17) 0.014(3) 0.000(3)
C22 0.023(4) 0.0299(18) 0.033(3) 0.0044(19) 0.019(3) 0.000(3)
C23 0.036(5) 0.0280(16) 0.035(3) -0.007(2) 0.027(3) -0.003(3)
C24 0.046(5) 0.0201(18) 0.050(5) -0.002(2) 0.034(4) 0.005(3)
C25 0.027(4) 0.018(3) 0.037(4) 0.002(3) 0.020(3) 0.003(3)
C20A 0.009(3) 0.014(3) 0.025(2) -0.003(2) 0.010(2) -0.005(2)
C21A 0.016(4) 0.022(2) 0.027(2) 0.0033(17) 0.014(3) 0.000(3)
C22A 0.023(4) 0.0299(18) 0.033(3) 0.0044(19) 0.019(3) 0.000(3)
C23A 0.036(5) 0.0280(16) 0.035(3) -0.007(2) 0.027(3) -0.003(3)
C24A 0.046(5) 0.0201(18) 0.050(5) -0.002(2) 0.034(4) 0.005(3)
C25A 0.027(4) 0.018(3) 0.037(4) 0.002(3) 0.020(3) 0.003(3)
C26 0.0187(10) 0.0178(10) 0.0199(10) 0.0076(8) 0.0095(8) 0.0076(8)
C27 0.0235(11) 0.0207(11) 0.0209(11) 0.0068(9) 0.0129(9) 0.0088(9)
C28 0.0545(19) 0.0355(16) 0.0267(14) 0.0029(12) -0.0027(13) 0.0073(14)
C29 0.130(4) 0.045(2) 0.0421(19) 0.0104(16) 0.030(2) 0.017(2)

loop_
_atom_type_symbol
_atom_type_description
_atom_type_scat_dispersion_real
_atom_type_scat_dispersion_imag
_atom_type_scat_source
C C 0.0181 0.0091 'International Tables Vol C Tables 4.2.6.8 and 6.1.1.4'
H H 0.0000 0.0000 'International Tables Vol C Tables 4.2.6.8 and 6.1.1.4'
Br Br -0.6763 1.2805 'International Tables Vol C Tables 4.2.6.8 and 6.1.1.4'
N N 0.0311 0.0180 'International Tables Vol C Tables 4.2.6.8 and 6.1.1.4'
O O 0.0492 0.0322 'International Tables Vol C Tables 4.2.6.8 and 6.1.1.4'

loop_
_geom_angle_atom_site_label_1
_geom_angle_atom_site_label_2
_geom_angle_atom_site_label_3
_geom_angle
_geom_angle_site_symmetry_1
_geom_angle_site_symmetry_3
_geom_angle_publ_flag
C27 O3 C28 115.9(2) . . ?
C2 N1 C3 111.58(19) . . ?
C2 N1 C9 123.7(2) . . ?
C3 N1 C9 124.7(2) . . ?
C18 N2 C10 115.98(18) . . ?
C19 N2 C10 111.26(17) . . ?
C19 N2 C18 114.74(18) . . ?
C2 C1 C10 110.36(17) . . ?
C8 C1 C2 101.57(17) . . ?
C8 C1 C10 112.79(17) . . ?
C8 C1 C26 120.19(18) . . ?
C26 C1 C2 108.56(17) . . ?
C26 C1 C10 103.31(17) . . ?
O1 C2 N1 125.1(2) . . ?
O1 C2 C1 126.6(2) . . ?
N1 C2 C1 108.31(18) . . ?
C4 C3 N1 127.8(2) . . ?
C4 C3 C8 122.7(2) . . ?
C8 C3 N1 109.5(2) . . ?
C3 C4 H4 121.3 . . ?
C3 C4 C5 117.4(2) . . ?
C5 C4 H4 121.3 . . ?
C4 C5 H5 119.6 . . ?
C6 C5 C4 120.7(2) . . ?
C6 C5 H5 119.6 . . ?
C5 C6 H6 119.4 . . ?
C5 C6 C7 121.2(2) . . ?
C7 C6 H6 119.4 . . ?
C6 C7 H7 120.6 . . ?
C8 C7 C6 118.9(2) . . ?
C8 C7 H7 120.6 . . ?
C3 C8 C1 108.82(19) . . ?
C7 C8 C1 131.9(2) . . ?
C7 C8 C3 119.0(2) . . ?
N1 C9 H9A 109.5 . . ?
N1 C9 H9B 109.5 . . ?
N1 C9 H9C 109.5 . . ?
H9A C9 H9B 109.5 . . ?
H9A C9 H9C 109.5 . . ?
H9B C9 H9C 109.5 . . ?
N2 C10 C1 104.94(17) . . ?
N2 C10 H10 108.0 . . ?
N2 C10 C11 115.52(18) . . ?
C1 C10 H10 108.0 . . ?
C11 C10 C1 112.06(17) . . ?
C11 C10 H10 108.0 . . ?
C12 C11 C10 119.0(2) . . ?
C12 C11 C16 119.6(2) . . ?
C16 C11 C10 121.4(2) . . ?
C11 C12 H12 119.6 . . ?
C11 C12 C13 120.9(2) . . ?
C13 C12 H12 119.6 . . ?
C12 C13 H13 120.4 . . ?
C14 C13 C12 119.2(2) . . ?
C14 C13 H13 120.4 . . ?
C13 C14 H14 119.9 . . ?
C15 C14 C13 120.3(2) . . ?
C15 C14 H14 119.9 . . ?
C14 C15 H15 119.5 . . ?
C14 C15 C16 120.9(2) . . ?
C16 C15 H15 119.5 . . ?
C11 C16 C17 118.9(2) . . ?
C15 C16 C11 119.0(2) . . ?
C15 C16 C17 122.0(2) . . ?
C16 C17 H17A 109.9 . . ?
C16 C17 H17B 109.9 . . ?
C16 C17 C18 108.78(19) . . ?
H17A C17 H17B 108.3 . . ?
C18 C17 H17A 109.9 . . ?
C18 C17 H17B 109.9 . . ?
N2 C18 C17 112.71(19) . . ?
N2 C18 H18A 109.1 . . ?
N2 C18 H18B 109.1 . . ?
C17 C18 H18A 109.1 . . ?
C17 C18 H18B 109.1 . . ?
H18A C18 H18B 107.8 . . ?
N2 C19 H19A 109.7 . . ?
N2 C19 H19 108.1 . . ?
N2 C19 C20 115.6(9) . . ?
N2 C19 C20A 111.3(5) . . ?
N2 C19 C26 104.20(17) . . ?
C20 C19 H19A 109.7 . . ?
C20A C19 H19 108.1 . . ?
C20A C19 C26 116.8(3) . . ?
C26 C19 H19A 109.7 . . ?
C26 C19 H19 108.1 . . ?
C26 C19 C20 107.8(8) . . ?
C21 C20 C19 117.1(15) . . ?
C21 C20 C25 120.0 . . ?
C25 C20 C19 122.7(15) . . ?
C20 C21 H21 120.0 . . ?
C20 C21 C22 120.0 . . ?
C22 C21 H21 120.0 . . ?
C21 C22 H22 120.0 . . ?
C23 C22 C21 120.0 . . ?
C23 C22 H22 120.0 . . ?
C22 C23 Br1A 120.0(13) . . ?
C24 C23 Br1A 119.9(13) . . ?
C24 C23 C22 120.0 . . ?
C23 C24 H24 120.0 . . ?
C23 C24 C25 120.0 . . ?
C25 C24 H24 120.0 . . ?
C20 C25 H25 120.0 . . ?
C24 C25 C20 120.0 . . ?
C24 C25 H25 120.0 . . ?
C21A C20A C19 122.3(7) . . ?
C21A C20A C25A 120.0 . . ?
C25A C20A C19 117.6(7) . . ?
C20A C21A H21A 120.0 . . ?
C22A C21A C20A 120.0 . . ?
C22A C21A H21A 120.0 . . ?
C21A C22A H22A 120.0 . . ?
C23A C22A C21A 120.0 . . ?
C23A C22A H22A 120.0 . . ?
C22A C23A Br1B 119.2(6) . . ?
C22A C23A C24A 120.0 . . ?
C24A C23A Br1B 120.7(6) . . ?
C23A C24A H24A 120.0 . . ?
C25A C24A C23A 120.0 . . ?
C25A C24A H24A 120.0 . . ?
C20A C25A H25A 120.0 . . ?
C24A C25A C20A 120.0 . . ?
C24A C25A H25A 120.0 . . ?
C1 C26 C19 102.17(17) . . ?
C1 C26 H26 110.6 . . ?
C19 C26 H26 110.6 . . ?
C27 C26 C1 112.30(17) . . ?
C27 C26 C19 110.45(18) . . ?
C27 C26 H26 110.6 . . ?
O2 C27 O3 124.2(2) . . ?
O2 C27 C26 125.0(2) . . ?
O3 C27 C26 110.82(18) . . ?
O3 C28 H28A 109.5 . . ?
O3 C28 H28B 109.5 . . ?
O3 C28 C29 110.8(3) . . ?
H28A C28 H28B 108.1 . . ?
C29 C28 H28A 109.5 . . ?
C29 C28 H28B 109.5 . . ?
C28 C29 H29A 109.5 . . ?
C28 C29 H29B 109.5 . . ?
C28 C29 H29C 109.5 . . ?
H29A C29 H29B 109.5 . . ?
H29A C29 H29C 109.5 . . ?
H29B C29 H29C 109.5 . . ?

loop_
_geom_bond_atom_site_label_1
_geom_bond_atom_site_label_2
_geom_bond_distance
_geom_bond_site_symmetry_2
_geom_bond_publ_flag
Br1B C23A 1.902(9) . ?
Br1A C23 1.848(19) . ?
O1 C2 1.219(3) . ?
O2 C27 1.196(3) . ?
O3 C27 1.343(3) . ?
O3 C28 1.462(3) . ?
N1 C2 1.359(3) . ?
N1 C3 1.406(3) . ?
N1 C9 1.453(3) . ?
N2 C10 1.470(3) . ?
N2 C18 1.464(3) . ?
N2 C19 1.456(3) . ?
C1 C2 1.544(3) . ?
C1 C8 1.516(3) . ?
C1 C10 1.570(3) . ?
C1 C26 1.543(3) . ?
C3 C4 1.379(3) . ?
C3 C8 1.394(3) . ?
C4 H4 0.9500 . ?
C4 C5 1.394(4) . ?
C5 H5 0.9500 . ?
C5 C6 1.378(4) . ?
C6 H6 0.9500 . ?
C6 C7 1.391(4) . ?
C7 H7 0.9500 . ?
C7 C8 1.384(3) . ?
C9 H9A 0.9800 . ?
C9 H9B 0.9800 . ?
C9 H9C 0.9800 . ?
C10 H10 1.0000 . ?
C10 C11 1.515(3) . ?
C11 C12 1.388(3) . ?
C11 C16 1.401(3) . ?
C12 H12 0.9500 . ?
C12 C13 1.392(3) . ?
C13 H13 0.9500 . ?
C13 C14 1.389(4) . ?
C14 H14 0.9500 . ?
C14 C15 1.378(4) . ?
C15 H15 0.9500 . ?
C15 C16 1.394(4) . ?
C16 C17 1.506(3) . ?
C17 H17A 0.9900 . ?
C17 H17B 0.9900 . ?
C17 C18 1.525(3) . ?
C18 H18A 0.9900 . ?
C18 H18B 0.9900 . ?
C19 H19A 1.0000 . ?
C19 H19 1.0000 . ?
C19 C20 1.560(19) . ?
C19 C20A 1.514(9) . ?
C19 C26 1.551(3) . ?
C20 C21 1.3900 . ?
C20 C25 1.3900 . ?
C21 H21 0.9500 . ?
C21 C22 1.3900 . ?
C22 H22 0.9500 . ?
C22 C23 1.3900 . ?
C23 C24 1.3900 . ?
C24 H24 0.9500 . ?
C24 C25 1.3900 . ?
C25 H25 0.9500 . ?
C20A C21A 1.3900 . ?
C20A C25A 1.3900 . ?
C21A H21A 0.9500 . ?
C21A C22A 1.3900 . ?
C22A H22A 0.9500 . ?
C22A C23A 1.3900 . ?
C23A C24A 1.3900 . ?
C24A H24A 0.9500 . ?
C24A C25A 1.3900 . ?
C25A H25A 0.9500 . ?
C26 H26 1.0000 . ?
C26 C27 1.515(3) . ?
C28 H28A 0.9900 . ?
C28 H28B 0.9900 . ?
C28 C29 1.488(6) . ?
C29 H29A 0.9800 . ?
C29 H29B 0.9800 . ?
C29 H29C 0.9800 . ?

loop_
_geom_hbond_atom_site_label_D
_geom_hbond_atom_site_label_H
_geom_hbond_atom_site_label_A
_geom_hbond_distance_DH
_geom_hbond_distance_HA
_geom_hbond_distance_DA
_geom_hbond_angle_DHA
_geom_hbond_site_symmetry_A
C7 H7 O2 0.95 2.42 3.117(3) 130.2 .
C10 H10 O2 1.00 2.41 3.219(3) 137.4 2_666
C15 H15 O1 0.95 2.49 3.351(3) 151.5 2_767
C17 H17A O1 0.99 2.51 3.193(3) 125.9 .
C26 H26 O3 1.00 2.58 3.489(3) 151.0 2_656
C29 H29B O1 0.98 2.58 3.247(5) 125.3 2_656
